data_7038618
loop_
_publ_author_name
'Wang, Shi'
'Xu, Wu-Tan'
'He, Wen-Rui'
'Takaishi, Shinya'
'Li, Yong-Hua'
'Yamashita, Masahiro'
'Huang, Wei'

_publ_section_title
;
 Structural insights into the counterion effects on the manganese(iii)
 spin crossover system with hexadentate Schiff-base ligands.
;
_journal_issue 13
_journal_name_full 'Dalton transactions (Cambridge, England : 2003)'
_journal_page_first 5676
_journal_page_last 5688
_journal_paper_doi 10.1039/c5dt04824a
_journal_volume 45
_journal_year 2016
_chemical_formula_sum 'C24 H32 Cl Mn N4 O8'
_chemical_formula_weight 594.93
_chemical_name_systematic
; 
 ? 
;
_space_group_IT_number 13
_symmetry_cell_setting monoclinic
_symmetry_space_group_name_Hall '-P 2yc'
_symmetry_space_group_name_H-M 'P 1 2/c 1'
_atom_sites_solution_hydrogens geom
_atom_sites_solution_primary direct
_atom_sites_solution_secondary difmap
_audit_creation_method SHELXL-97
_audit_update_record
;
2016-01-12 deposited with the CCDC.
2016-02-18 downloaded from the CCDC.
;
_cell_angle_alpha 90.00
_cell_angle_beta 96.05(3)
_cell_angle_gamma 90.00
_cell_formula_units_Z 4
_cell_length_a 17.925(4)
_cell_length_b 8.5661(17)
_cell_length_c 17.723(4)
_cell_measurement_reflns_used 9322
_cell_measurement_temperature 293(2)
_cell_measurement_theta_max 28.22
_cell_measurement_theta_min 2.59
_cell_volume 2706.2(10)
_computing_cell_refinement 'Bruker SMART'
_computing_data_collection 'Bruker SMART'
_computing_data_reduction 'Bruker SAINT'
_computing_molecular_graphics 'Bruker SHELXTL'
_computing_publication_material 'Bruker SHELXTL'
_computing_structure_refinement SHELXL
_computing_structure_solution SHELXS
_diffrn_ambient_temperature 293(2)
_diffrn_measured_fraction_theta_full 0.997
_diffrn_measured_fraction_theta_max 0.997
_diffrn_measurement_device_type 'CCD area detector'
_diffrn_measurement_method 'phi and omega scans'
_diffrn_radiation_monochromator graphite
_diffrn_radiation_source 'fine-focus sealed tube'
_diffrn_radiation_type MoK\a
_diffrn_radiation_wavelength 0.71073
_diffrn_reflns_av_R_equivalents 0.0401
_diffrn_reflns_av_sigmaI/netI 0.0446
_diffrn_reflns_limit_h_max 23
_diffrn_reflns_limit_h_min -22
_diffrn_reflns_limit_k_max 11
_diffrn_reflns_limit_k_min -8
_diffrn_reflns_limit_l_max 23
_diffrn_reflns_limit_l_min -23
_diffrn_reflns_number 21576
_diffrn_reflns_theta_full 27.48
_diffrn_reflns_theta_max 27.48
_diffrn_reflns_theta_min 3.07
_exptl_absorpt_coefficient_mu 0.640
_exptl_absorpt_correction_T_max 0.932
_exptl_absorpt_correction_T_min 0.891
_exptl_absorpt_correction_type multi-scan
_exptl_absorpt_process_details 'SADABS; Bruker, 2000'
_exptl_crystal_colour brown
_exptl_crystal_density_diffrn 1.460
_exptl_crystal_density_method 'not measured'
_exptl_crystal_description block
_exptl_crystal_F_000 1240
_exptl_crystal_size_max 0.33
_exptl_crystal_size_mid 0.15
_exptl_crystal_size_min 0.11
_refine_diff_density_max 1.017
_refine_diff_density_min -0.509
_refine_diff_density_rms 0.075
_refine_ls_extinction_method none
_refine_ls_goodness_of_fit_ref 1.097
_refine_ls_hydrogen_treatment mixed
_refine_ls_matrix_type full
_refine_ls_number_parameters 354
_refine_ls_number_reflns 6190
_refine_ls_number_restraints 1
_refine_ls_restrained_S_all 1.097
_refine_ls_R_factor_all 0.1151
_refine_ls_R_factor_gt 0.0798
_refine_ls_shift/su_max 0.000
_refine_ls_shift/su_mean 0.000
_refine_ls_structure_factor_coef Fsqd
_refine_ls_weighting_details 'calc w=1/[\s^2^(Fo^2^)+(0.1354P)^2^+0.0000P] where P=(Fo^2^+2Fc^2^)/3'
_refine_ls_weighting_scheme calc
_refine_ls_wR_factor_gt 0.2196
_refine_ls_wR_factor_ref 0.2544
_reflns_number_gt 3957
_reflns_number_total 6190
_reflns_threshold_expression >2sigma(I)
_cod_data_source_file c5dt04824a2.cif
_cod_data_source_block m2
_cod_depositor_comments
;
The following automatic conversions were performed:

'_symmetry_cell_setting' value 'Monoclinic' changed to 'monoclinic'
according to
/usr/data/users/saulius/crontab/automatic-downloads/rss-feeds/RSC/lib/dictionaries/cif_core.dic
dictionary named 'cif_core.dic' version 2.4.2 from 2011-04-26.

Automatic conversion script
Id: cif_fix_values 4268 2015-11-12 08:31:59Z antanas 

 Adding full bibliography for 7038613--7038620.cif.
;
_cod_original_sg_symbol_H-M P2/c
_cod_database_code 7038618

loop_
_symmetry_equiv_pos_as_xyz
'x, y, z'
'-x, y, -z+1/2'
'-x, -y, -z'
'x, -y, z-1/2'

loop_
_atom_site_label
_atom_site_type_symbol
_atom_site_fract_x
_atom_site_fract_y
_atom_site_fract_z
_atom_site_U_iso_or_equiv
_atom_site_adp_type
_atom_site_occupancy
_atom_site_symmetry_multiplicity
_atom_site_calc_flag
_atom_site_refinement_flags
C1 C 0.7732(5) 1.3026(8) 0.3769(4) 0.118(2) Uani 1 1 d .
H1 H 0.8147 1.3450 0.3535 0.176 Uiso 1 1 calc R
H2 H 0.7530 1.3814 0.4075 0.176 Uiso 1 1 calc R
H3 H 0.7351 1.2685 0.3383 0.176 Uiso 1 1 calc R
O1 O 0.7983(2) 1.1729(4) 0.4237(2) 0.0855(10) Uani 1 1 d .
C2 C 0.8261(2) 1.0479(5) 0.3881(3) 0.0655(11) Uani 1 1 d .
C3 C 0.8350(2) 0.9123(6) 0.4340(3) 0.0693(12) Uani 1 1 d .
H4 H 0.8208 0.9140 0.4830 0.083 Uiso 1 1 calc R
C4 C 0.8643(3) 0.7793(5) 0.4067(3) 0.0650(11) Uani 1 1 d .
H5 H 0.8673 0.6898 0.4365 0.078 Uiso 1 1 calc R
C5 C 0.8452(2) 1.0433(5) 0.3159(3) 0.0607(10) Uani 1 1 d .
H6 H 0.8368 1.1298 0.2845 0.073 Uiso 1 1 calc R
C6 C 0.8781(2) 0.9062(5) 0.2883(2) 0.0546(9) Uani 1 1 d .
C7 C 0.8899(2) 0.7745(5) 0.3349(2) 0.0556(10) Uani 1 1 d .
C8 C 0.8914(2) 0.8996(5) 0.2091(2) 0.0585(10) Uani 1 1 d .
H7 H 0.8664 0.9710 0.1759 0.070 Uiso 1 1 calc R
O2 O 0.92185(15) 0.6437(3) 0.31225(16) 0.0577(7) Uani 1 1 d .
Mn1 Mn 1.0000 0.64823(10) 0.2500 0.0515(3) Uani 1 2 d S
N1 N 0.9357(2) 0.8008(4) 0.1819(2) 0.0594(8) Uani 1 1 d .
C9 C 0.9321(3) 0.7851(5) 0.0983(3) 0.0663(11) Uani 1 1 d .
H8 H 0.9821 0.7942 0.0825 0.080 Uiso 1 1 calc R
H9 H 0.9014 0.8680 0.0742 0.080 Uiso 1 1 calc R
C10 C 0.8987(3) 0.6271(6) 0.0740(3) 0.0782(14) Uani 1 1 d .
H10 H 0.8503 0.6172 0.0936 0.094 Uiso 1 1 calc R
H11 H 0.8898 0.6253 0.0191 0.094 Uiso 1 1 calc R
C11 C 0.9458(3) 0.4865(6) 0.0996(3) 0.0721(12) Uani 1 1 d .
H12 H 0.9242 0.3942 0.0741 0.087 Uiso 1 1 calc R
H13 H 0.9959 0.5001 0.0845 0.087 Uiso 1 1 calc R
C12 C 1.0080(3) 0.3198(6) 0.2934(3) 0.0752(13) Uani 1 1 d .
H14 H 0.9611 0.3153 0.3162 0.090 Uiso 1 1 calc R
H15 H 1.0376 0.2288 0.3098 0.090 Uiso 1 1 calc R
N2 N 1.0488(2) 0.4615(5) 0.3175(2) 0.0651(9) Uani 1 1 d D
H16 H 1.0906(19) 0.453(4) 0.306(2) 0.046(11) Uiso 1 1 d D
C13 C 0.4140(10) 1.4025(12) -0.0095(5) 0.244(9) Uani 1 1 d .
H17 H 0.4327 1.4231 0.0423 0.366 Uiso 1 1 calc R
H18 H 0.3760 1.4775 -0.0259 0.366 Uiso 1 1 calc R
H19 H 0.4544 1.4101 -0.0408 0.366 Uiso 1 1 calc R
O3 O 0.3890(4) 1.2795(7) -0.0142(3) 0.151(3) Uani 1 1 d .
C14 C 0.4116(4) 1.1516(7) 0.0290(3) 0.0936(18) Uani 1 1 d .
C15 C 0.4781(4) 1.1356(6) 0.0733(3) 0.0805(15) Uani 1 1 d .
H20 H 0.5130 1.2162 0.0752 0.097 Uiso 1 1 calc R
C16 C 0.4949(3) 0.9994(5) 0.1163(2) 0.0636(11) Uani 1 1 d .
C17 C 0.3619(3) 1.0280(8) 0.0230(3) 0.0926(17) Uani 1 1 d .
H21 H 0.3172 1.0368 -0.0083 0.111 Uiso 1 1 calc R
C18 C 0.3775(3) 0.8934(7) 0.0622(3) 0.0770(13) Uani 1 1 d .
H22 H 0.3434 0.8112 0.0563 0.092 Uiso 1 1 calc R
C19 C 0.4436(2) 0.8754(5) 0.1112(2) 0.0604(10) Uani 1 1 d .
O4 O 0.45557(17) 0.7417(3) 0.14964(18) 0.0630(8) Uani 1 1 d .
Mn2 Mn 0.5000 0.74220(10) 0.2500 0.0555(3) Uani 1 2 d S
C20 C 0.5675(3) 0.9827(5) 0.1575(3) 0.0673(11) Uani 1 1 d .
H23 H 0.6055 1.0480 0.1443 0.081 Uiso 1 1 calc R
N4 N 0.58434(19) 0.8841(4) 0.2117(2) 0.0616(9) Uani 1 1 d .
C21 C 0.6636(2) 0.8643(6) 0.2416(3) 0.0763(13) Uani 1 1 d .
H24 H 0.6689 0.8785 0.2962 0.092 Uiso 1 1 calc R
H25 H 0.6938 0.9429 0.2198 0.092 Uiso 1 1 calc R
C22 C 0.6916(3) 0.7021(7) 0.2227(3) 0.0844(15) Uani 1 1 d .
H26 H 0.6832 0.6874 0.1682 0.101 Uiso 1 1 calc R
H27 H 0.7454 0.6980 0.2369 0.101 Uiso 1 1 calc R
C23 C 0.6556(3) 0.5680(7) 0.2607(3) 0.0828(15) Uani 1 1 d .
H28 H 0.6839 0.4735 0.2538 0.099 Uiso 1 1 calc R
H29 H 0.6581 0.5886 0.3147 0.099 Uiso 1 1 calc R
N3 N 0.5752(2) 0.5419(5) 0.2302(2) 0.0683(10) Uani 1 1 d .
C24 C 0.5416(3) 0.4021(6) 0.2613(3) 0.0823(14) Uani 1 1 d .
H31 H 0.5515 0.4019 0.3162 0.099 Uiso 1 1 calc R
H32 H 0.5638 0.3089 0.2421 0.099 Uiso 1 1 calc R
Cl1 Cl 0.74756(6) 1.28652(14) 0.11925(7) 0.0664(3) Uani 1 1 d .
O5 O 0.67009(19) 1.3050(4) 0.1296(2) 0.0835(10) Uani 1 1 d .
O6 O 0.7626(2) 1.3607(5) 0.0506(2) 0.0935(12) Uani 1 1 d .
O7 O 0.7926(2) 1.3537(5) 0.1834(2) 0.0972(12) Uani 1 1 d .
O8 O 0.7634(3) 1.1249(5) 0.1140(3) 0.1024(13) Uani 1 1 d .
H33 H 0.573(2) 0.525(5) 0.182(3) 0.062(13) Uiso 1 1 d .

loop_
_atom_site_aniso_label
_atom_site_aniso_U_11
_atom_site_aniso_U_22
_atom_site_aniso_U_33
_atom_site_aniso_U_23
_atom_site_aniso_U_13
_atom_site_aniso_U_12
C1 0.144(6) 0.111(5) 0.098(5) -0.012(4) 0.013(4) 0.055(5)
O1 0.088(3) 0.084(2) 0.086(2) -0.0104(19) 0.016(2) 0.0229(19)
C2 0.057(2) 0.068(3) 0.073(3) -0.007(2) 0.012(2) 0.003(2)
C3 0.055(2) 0.089(3) 0.064(3) 0.000(2) 0.009(2) 0.009(2)
C4 0.061(3) 0.073(3) 0.062(3) 0.010(2) 0.008(2) 0.004(2)
C5 0.050(2) 0.060(2) 0.070(3) 0.007(2) -0.003(2) -0.0012(18)
C6 0.0421(19) 0.062(2) 0.059(2) 0.0029(18) 0.0024(17) 0.0027(17)
C7 0.046(2) 0.064(3) 0.056(2) 0.0049(18) 0.0011(18) 0.0003(17)
C8 0.052(2) 0.057(2) 0.065(2) 0.0109(19) 0.0034(19) 0.0025(18)
O2 0.0528(16) 0.0592(17) 0.0614(17) 0.0063(13) 0.0079(13) 0.0030(12)
Mn1 0.0475(5) 0.0548(5) 0.0513(5) 0.000 0.0013(4) 0.000
N1 0.057(2) 0.067(2) 0.055(2) 0.0033(16) 0.0085(16) -0.0011(17)
C9 0.069(3) 0.077(3) 0.052(2) 0.009(2) 0.003(2) 0.001(2)
C10 0.075(3) 0.096(4) 0.060(3) -0.007(2) -0.011(2) -0.008(3)
C11 0.074(3) 0.084(3) 0.056(3) -0.010(2) -0.002(2) -0.010(2)
C12 0.074(3) 0.061(3) 0.091(3) 0.008(2) 0.009(3) 0.007(2)
N2 0.051(2) 0.070(2) 0.075(2) 0.0024(18) 0.0073(19) 0.0012(18)
C13 0.53(3) 0.119(7) 0.078(5) 0.033(5) 0.023(9) 0.111(12)
O3 0.241(7) 0.113(4) 0.101(4) 0.036(3) 0.019(4) 0.070(4)
C14 0.116(5) 0.101(4) 0.065(3) 0.016(3) 0.014(3) 0.040(4)
C15 0.114(4) 0.065(3) 0.064(3) 0.005(2) 0.018(3) -0.004(3)
C16 0.067(3) 0.067(3) 0.056(2) -0.0015(19) 0.008(2) -0.001(2)
C17 0.079(4) 0.130(5) 0.069(3) 0.016(3) 0.009(3) 0.022(4)
C18 0.067(3) 0.098(4) 0.066(3) 0.012(3) 0.004(2) 0.003(3)
C19 0.057(2) 0.071(3) 0.053(2) -0.0018(19) 0.0050(19) -0.001(2)
O4 0.0603(18) 0.0682(18) 0.0594(18) 0.0018(13) 0.0011(14) -0.0113(13)
Mn2 0.0490(5) 0.0600(6) 0.0570(6) 0.000 0.0039(4) 0.000
C20 0.074(3) 0.062(3) 0.067(3) -0.008(2) 0.014(2) -0.011(2)
N4 0.0501(19) 0.072(2) 0.062(2) -0.0050(18) 0.0052(16) -0.0107(16)
C21 0.047(2) 0.103(4) 0.078(3) -0.001(3) 0.000(2) -0.010(2)
C22 0.050(3) 0.118(4) 0.087(4) -0.017(3) 0.012(2) -0.001(3)
C23 0.072(3) 0.095(4) 0.080(3) -0.014(3) 0.006(3) 0.026(3)
N3 0.069(2) 0.072(2) 0.065(2) -0.006(2) 0.007(2) 0.0070(18)
C24 0.099(4) 0.067(3) 0.083(4) 0.002(2) 0.019(3) 0.012(3)
Cl1 0.0596(7) 0.0703(7) 0.0696(7) 0.0059(5) 0.0078(5) 0.0027(5)
O5 0.0549(19) 0.092(2) 0.103(3) -0.003(2) 0.0081(18) -0.0040(17)
O6 0.105(3) 0.101(3) 0.076(2) 0.0157(19) 0.015(2) -0.017(2)
O7 0.066(2) 0.147(3) 0.078(2) -0.018(2) 0.0060(18) -0.018(2)
O8 0.112(3) 0.082(3) 0.111(3) 0.004(2) 0.003(3) 0.031(2)

loop_
_atom_type_symbol
_atom_type_description
_atom_type_scat_dispersion_real
_atom_type_scat_dispersion_imag
_atom_type_scat_source
C C 0.0033 0.0016 'International Tables Vol C Tables 4.2.6.8 and 6.1.1.4'
H H 0.0000 0.0000 'International Tables Vol C Tables 4.2.6.8 and 6.1.1.4'
N N 0.0061 0.0033 'International Tables Vol C Tables 4.2.6.8 and 6.1.1.4'
O O 0.0106 0.0060 'International Tables Vol C Tables 4.2.6.8 and 6.1.1.4'
Cl Cl 0.1484 0.1585 'International Tables Vol C Tables 4.2.6.8 and 6.1.1.4'
Mn Mn 0.3368 0.7283 'International Tables Vol C Tables 4.2.6.8 and 6.1.1.4'

loop_
_geom_angle_atom_site_label_1
_geom_angle_atom_site_label_2
_geom_angle_atom_site_label_3
_geom_angle
_geom_angle_site_symmetry_1
_geom_angle_site_symmetry_3
O1 C1 H1 109.5 . .
O1 C1 H2 109.5 . .
H1 C1 H2 109.5 . .
O1 C1 H3 109.5 . .
H1 C1 H3 109.5 . .
H2 C1 H3 109.5 . .
C2 O1 C1 116.7(4) . .
C5 C2 O1 126.8(4) . .
C5 C2 C3 119.5(4) . .
O1 C2 C3 113.7(4) . .
C4 C3 C2 120.3(4) . .
C4 C3 H4 119.8 . .
C2 C3 H4 119.8 . .
C3 C4 C7 121.6(4) . .
C3 C4 H5 119.2 . .
C7 C4 H5 119.2 . .
C2 C5 C6 120.1(4) . .
C2 C5 H6 119.9 . .
C6 C5 H6 119.9 . .
C7 C6 C5 120.3(4) . .
C7 C6 C8 120.6(4) . .
C5 C6 C8 118.8(4) . .
O2 C7 C4 119.3(4) . .
O2 C7 C6 122.7(4) . .
C4 C7 C6 117.9(4) . .
N1 C8 C6 123.9(4) . .
N1 C8 H7 118.0 . .
C6 C8 H7 118.0 . .
C7 O2 Mn1 122.0(2) . .
O2 Mn1 O2 177.62(17) 2_755 .
O2 Mn1 N1 87.17(13) 2_755 2_755
O2 Mn1 N1 94.35(13) . 2_755
O2 Mn1 N1 94.35(13) 2_755 .
O2 Mn1 N1 87.17(13) . .
N1 Mn1 N1 100.7(2) 2_755 .
O2 Mn1 N2 86.64(14) 2_755 2_755
O2 Mn1 N2 91.57(15) . 2_755
N1 Mn1 N2 169.13(15) 2_755 2_755
N1 Mn1 N2 88.63(15) . 2_755
O2 Mn1 N2 91.57(15) 2_755 .
O2 Mn1 N2 86.64(14) . .
N1 Mn1 N2 88.63(14) 2_755 .
N1 Mn1 N2 169.13(15) . .
N2 Mn1 N2 82.6(2) 2_755 .
C8 N1 C9 118.0(4) . .
C8 N1 Mn1 122.0(3) . .
C9 N1 Mn1 119.5(3) . .
N1 C9 C10 109.7(4) . .
N1 C9 H8 109.7 . .
C10 C9 H8 109.7 . .
N1 C9 H9 109.7 . .
C10 C9 H9 109.7 . .
H8 C9 H9 108.2 . .
C11 C10 C9 115.6(4) . .
C11 C10 H10 108.4 . .
C9 C10 H10 108.4 . .
C11 C10 H11 108.4 . .
C9 C10 H11 108.4 . .
H10 C10 H11 107.5 . .
N2 C11 C10 112.9(4) 2_755 .
N2 C11 H12 109.0 2_755 .
C10 C11 H12 109.0 . .
N2 C11 H13 109.0 2_755 .
C10 C11 H13 109.0 . .
H12 C11 H13 107.8 . .
N2 C12 C12 109.2(3) . 2_755
N2 C12 H14 109.8 . .
C12 C12 H14 109.8 2_755 .
N2 C12 H15 109.8 . .
C12 C12 H15 109.8 2_755 .
H14 C12 H15 108.3 . .
C12 N2 C11 113.0(4) . 2_755
C12 N2 Mn1 107.3(3) . .
C11 N2 Mn1 115.5(3) 2_755 .
C12 N2 H16 108(3) . .
C11 N2 H16 107(3) 2_755 .
Mn1 N2 H16 106(3) . .
O3 C13 H17 109.5 . .
O3 C13 H18 109.5 . .
H17 C13 H18 109.5 . .
O3 C13 H19 109.5 . .
H17 C13 H19 109.5 . .
H18 C13 H19 109.5 . .
C13 O3 C14 127.2(9) . .
C15 C14 O3 126.1(7) . .
C15 C14 C17 119.0(5) . .
O3 C14 C17 114.8(6) . .
C14 C15 C16 121.2(5) . .
C14 C15 H20 119.4 . .
C16 C15 H20 119.4 . .
C19 C16 C15 119.4(4) . .
C19 C16 C20 120.9(4) . .
C15 C16 C20 119.3(4) . .
C18 C17 C14 121.1(5) . .
C18 C17 H21 119.5 . .
C14 C17 H21 119.5 . .
C17 C18 C19 121.6(5) . .
C17 C18 H22 119.2 . .
C19 C18 H22 119.2 . .
O4 C19 C16 123.1(4) . .
O4 C19 C18 119.3(4) . .
C16 C19 C18 117.6(4) . .
C19 O4 Mn2 120.7(3) . .
O4 Mn2 O4 179.73(18) . 2_655
O4 Mn2 N4 86.72(14) . .
O4 Mn2 N4 93.44(14) 2_655 .
O4 Mn2 N4 93.44(14) . 2_655
O4 Mn2 N4 86.72(14) 2_655 2_655
N4 Mn2 N4 109.5(2) . 2_655
O4 Mn2 N3 93.01(15) . .
O4 Mn2 N3 86.78(14) 2_655 .
N4 Mn2 N3 85.84(15) . .
N4 Mn2 N3 163.63(16) 2_655 .
O4 Mn2 N3 86.78(14) . 2_655
O4 Mn2 N3 93.01(15) 2_655 2_655
N4 Mn2 N3 163.63(16) . 2_655
N4 Mn2 N3 85.84(15) 2_655 2_655
N3 Mn2 N3 79.5(2) . 2_655
N4 C20 C16 125.0(4) . .
N4 C20 H23 117.5 . .
C16 C20 H23 117.5 . .
C20 N4 C21 119.0(4) . .
C20 N4 Mn2 119.9(3) . .
C21 N4 Mn2 121.0(3) . .
N4 C21 C22 110.7(4) . .
N4 C21 H24 109.5 . .
C22 C21 H24 109.5 . .
N4 C21 H25 109.5 . .
C22 C21 H25 109.5 . .
H24 C21 H25 108.1 . .
C23 C22 C21 115.3(4) . .
C23 C22 H26 108.4 . .
C21 C22 H26 108.4 . .
C23 C22 H27 108.4 . .
C21 C22 H27 108.4 . .
H26 C22 H27 107.5 . .
N3 C23 C22 113.1(4) . .
N3 C23 H28 109.0 . .
C22 C23 H28 109.0 . .
N3 C23 H29 109.0 . .
C22 C23 H29 109.0 . .
H28 C23 H29 107.8 . .
C24 N3 C23 113.7(4) . .
C24 N3 Mn2 106.8(3) . .
C23 N3 Mn2 113.7(3) . .
C24 N3 H33 105(3) . .
C23 N3 H33 108(3) . .
Mn2 N3 H33 109(3) . .
N3 C24 C24 109.4(4) . 2_655
N3 C24 H31 109.8 . .
C24 C24 H31 109.8 2_655 .
N3 C24 H32 109.8 . .
C24 C24 H32 109.8 2_655 .
H31 C24 H32 108.2 . .
O8 Cl1 O6 108.8(3) . .
O8 Cl1 O5 108.7(3) . .
O6 Cl1 O5 109.5(3) . .
O8 Cl1 O7 110.0(3) . .
O6 Cl1 O7 110.8(3) . .
O5 Cl1 O7 109.0(2) . .

loop_
_geom_bond_atom_site_label_1
_geom_bond_atom_site_label_2
_geom_bond_distance
_geom_bond_site_symmetry_2
C1 O1 1.430(7) .
C1 H1 0.9600 .
C1 H2 0.9600 .
C1 H3 0.9600 .
O1 C2 1.364(5) .
C2 C5 1.359(6) .
C2 C3 1.417(7) .
C3 C4 1.365(6) .
C3 H4 0.9300 .
C4 C7 1.398(6) .
C4 H5 0.9300 .
C5 C6 1.423(6) .
C5 H6 0.9300 .
C6 C7 1.401(6) .
C6 C8 1.451(6) .
C7 O2 1.339(5) .
C8 N1 1.288(5) .
C8 H7 0.9300 .
O2 Mn1 1.873(3) .
Mn1 O2 1.873(3) 2_755
Mn1 N1 2.049(4) 2_755
Mn1 N1 2.049(4) .
Mn1 N2 2.129(4) 2_755
Mn1 N2 2.129(4) .
N1 C9 1.482(5) .
C9 C10 1.524(7) .
C9 H8 0.9700 .
C9 H9 0.9700 .
C10 C11 1.513(7) .
C10 H10 0.9700 .
C10 H11 0.9700 .
C11 N2 1.477(6) 2_755
C11 H12 0.9700 .
C11 H13 0.9700 .
C12 N2 1.458(6) .
C12 C12 1.533(10) 2_755
C12 H14 0.9700 .
C12 H15 0.9700 .
N2 C11 1.477(6) 2_755
N2 H16 0.80(3) .
C13 O3 1.145(13) .
C13 H17 0.9600 .
C13 H18 0.9600 .
C13 H19 0.9600 .
O3 C14 1.372(7) .
C14 C15 1.363(9) .
C14 C17 1.380(9) .
C15 C16 1.410(6) .
C15 H20 0.9300 .
C16 C19 1.401(6) .
C16 C20 1.431(7) .
C17 C18 1.359(8) .
C17 H21 0.9300 .
C18 C19 1.402(6) .
C18 H22 0.9300 .
C19 O4 1.339(5) .
O4 Mn2 1.871(3) .
Mn2 O4 1.871(3) 2_655
Mn2 N4 2.108(4) .
Mn2 N4 2.108(3) 2_655
Mn2 N3 2.232(4) .
Mn2 N3 2.232(4) 2_655
C20 N4 1.289(6) .
C20 H23 0.9300 .
N4 C21 1.473(5) .
C21 C22 1.527(8) .
C21 H24 0.9700 .
C21 H25 0.9700 .
C22 C23 1.511(8) .
C22 H26 0.9700 .
C22 H27 0.9700 .
C23 N3 1.502(6) .
C23 H28 0.9700 .
C23 H29 0.9700 .
N3 C24 1.473(6) .
N3 H33 0.87(4) .
C24 C24 1.504(11) 2_655
C24 H31 0.9700 .
C24 H32 0.9700 .
Cl1 O8 1.418(4) .
Cl1 O6 1.423(4) .
Cl1 O5 1.429(4) .
Cl1 O7 1.443(4) .
